data_7038461
loop_
_publ_author_name
'McKeown, P.'
'Davidson, M. G.'
'Lowe, J. P.'
'Mahon, M. F.'
'Thomas, L. H.'
'Woodman, T. J.'
'Jones, M. D.'

_publ_section_title
;
 Aminopiperidine based complexes for lactide polymerisation.
;
_journal_issue 12
_journal_name_full 'Dalton transactions (Cambridge, England : 2003)'
_journal_page_first 5374
_journal_page_last 5387
_journal_paper_doi 10.1039/c5dt04695e
_journal_volume 45
_journal_year 2016
_chemical_formula_sum 'C31 H45 Al N2 O2'
_chemical_formula_weight 504.67
_space_group_crystal_system triclinic
_space_group_IT_number 2
_space_group_name_Hall '-P 1'
_space_group_name_H-M_alt 'P -1'
_symmetry_space_group_name_Hall '-P 1'
_symmetry_space_group_name_H-M 'P -1'
_atom_sites_solution_hydrogens geom
_audit_creation_method SHELXL-2014/7
_audit_update_record
;
2015-10-20 deposited with the CCDC.
2016-02-18 downloaded from the CCDC.
;
_cell_angle_alpha 100.197(7)
_cell_angle_beta 101.412(8)
_cell_angle_gamma 94.028(7)
_cell_formula_units_Z 2
_cell_length_a 8.3422(8)
_cell_length_b 9.3504(7)
_cell_length_c 19.2341(18)
_cell_measurement_reflns_used 962
_cell_measurement_temperature 150(2)
_cell_measurement_theta_max 37.0170
_cell_measurement_theta_min 4.8200
_cell_volume 1438.8(2)
_computing_cell_refinement
;
CrysAlisPro, Agilent Technologies,
Version 1.171.37.33 (release 27-03-2014 CrysAlis171 .NET)
(compiled Mar 27 2014,17:12:48)
;
_computing_data_collection
;
CrysAlisPro, Agilent Technologies,
Version 1.171.37.33 (release 27-03-2014 CrysAlis171 .NET)
(compiled Mar 27 2014,17:12:48)
;
_computing_data_reduction
;
CrysAlisPro, Agilent Technologies,
Version 1.171.37.33 (release 27-03-2014 CrysAlis171 .NET)
(compiled Mar 27 2014,17:12:48)
;
_computing_structure_refinement 'SHELXL-2014/7 (Sheldrick, 2014)'
_diffrn_ambient_environment air
_diffrn_ambient_temperature 150(2)
_diffrn_detector 'CCD plate'
_diffrn_detector_area_resol_mean 8.1150
_diffrn_detector_type EosS2
_diffrn_measured_fraction_theta_full 0.996
_diffrn_measured_fraction_theta_max 0.996
_diffrn_measurement_device 'four-circle diffractometer'
_diffrn_measurement_device_type 'SuperNova, Dual, Cu at zero, EosS2'
_diffrn_radiation_monochromator mirror
_diffrn_radiation_probe x-ray
_diffrn_radiation_type 'Cu K\a'
_diffrn_radiation_wavelength 1.54184
_diffrn_reflns_av_unetI/netI 0.1359
_diffrn_reflns_Laue_measured_fraction_full 0.996
_diffrn_reflns_Laue_measured_fraction_max 0.996
_diffrn_reflns_limit_h_max 9
_diffrn_reflns_limit_h_min -9
_diffrn_reflns_limit_k_max 10
_diffrn_reflns_limit_k_min -10
_diffrn_reflns_limit_l_max 22
_diffrn_reflns_limit_l_min -22
_diffrn_reflns_number 8567
_diffrn_reflns_point_group_measured_fraction_full 0.996
_diffrn_reflns_point_group_measured_fraction_max 0.996
_diffrn_reflns_theta_full 65.087
_diffrn_reflns_theta_max 65.087
_diffrn_reflns_theta_min 7.676
_diffrn_source 'sealed X-ray tube'
_diffrn_source_type 'SuperNova (Cu) X-ray Source'
_exptl_absorpt_coefficient_mu 0.833
_exptl_absorpt_correction_T_max 1.00000
_exptl_absorpt_correction_T_min 0.30912
_exptl_absorpt_correction_type multi-scan
_exptl_absorpt_process_details
;
CrysAlisPro, Agilent Technologies,
Version 1.171.37.33 (release 27-03-2014 CrysAlis171 .NET)
(compiled Mar 27 2014,17:12:48)
Empirical absorption correction using spherical harmonics,
 implemented in SCALE3 ABSPACK scaling algorithm.
;
_exptl_crystal_colour colourless
_exptl_crystal_density_diffrn 1.165
_exptl_crystal_description block
_exptl_crystal_F_000 548
_exptl_crystal_size_max 0.200
_exptl_crystal_size_mid 0.050
_exptl_crystal_size_min 0.050
_refine_diff_density_max 0.411
_refine_diff_density_min -0.412
_refine_diff_density_rms 0.081
_refine_ls_extinction_method none
_refine_ls_goodness_of_fit_ref 1.076
_refine_ls_hydrogen_treatment constr
_refine_ls_matrix_type full
_refine_ls_number_parameters 351
_refine_ls_number_reflns 8567
_refine_ls_number_restraints 1
_refine_ls_restrained_S_all 1.076
_refine_ls_R_factor_all 0.1234
_refine_ls_R_factor_gt 0.0942
_refine_ls_shift/su_max 0.000
_refine_ls_shift/su_mean 0.000
_refine_ls_structure_factor_coef Fsqd
_refine_ls_weighting_details 'w=1/[\s^2^(Fo^2^)+(0.1067P)^2^+0.5027P] where P=(Fo^2^+2Fc^2^)/3'
_refine_ls_weighting_scheme calc
_refine_ls_wR_factor_gt 0.2368
_refine_ls_wR_factor_ref 0.2628
_reflns_Friedel_coverage 0.000
_reflns_number_gt 6084
_reflns_number_total 8567
_reflns_threshold_expression 'I > 2\s(I)'
_cod_data_source_file c5dt04695e2.cif
_cod_data_source_block Al_8_Me
_cod_depositor_comments 'Adding full bibliography for 7038454--7038468.cif.'
_cod_database_code 7038461
_shelx_shelxl_version_number 2014/7
_shelx_space_group_comment
;
The symmetry employed for this shelxl refinement is uniquely defined
by the following loop, which should always be used as a source of
symmetry information in preference to the above space-group names.
They are only intended as comments.
;
_shelx_estimated_absorpt_t_min 0.851
_shelx_estimated_absorpt_t_max 0.960

loop_
_space_group_symop_operation_xyz
'x, y, z'
'-x, -y, -z'

loop_
_atom_site_label
_atom_site_type_symbol
_atom_site_fract_x
_atom_site_fract_y
_atom_site_fract_z
_atom_site_U_iso_or_equiv
_atom_site_adp_type
_atom_site_occupancy
_atom_site_site_symmetry_order
_atom_site_calc_flag
_atom_site_refinement_flags_posn
_atom_site_refinement_flags_adp
_atom_site_refinement_flags_occupancy
_atom_site_disorder_assembly
_atom_site_disorder_group
Al1 Al 0.27159(18) -0.00511(16) 0.16412(8) 0.0252(4) Uani 1 1 d . . . . .
O1 O 0.3170(4) -0.1453(4) 0.2144(2) 0.0296(8) Uani 1 1 d . . . . .
N1 N 0.1424(5) 0.0949(5) 0.2453(2) 0.0290(10) Uani 1 1 d . . . . .
C1 C 0.4317(7) 0.1666(6) 0.1751(4) 0.0406(14) Uani 1 1 d . . . . .
H1A H 0.4996 0.1880 0.2242 0.061 Uiso 1 1 calc R U . . .
H1B H 0.3731 0.2510 0.1662 0.061 Uiso 1 1 calc R U . . .
H1C H 0.5023 0.1463 0.1401 0.061 Uiso 1 1 calc R U . . .
O2 O 0.3280(4) -0.1058(4) 0.0834(2) 0.0322(8) Uani 1 1 d . . . . .
N2 N 0.0388(5) -0.0278(5) 0.1079(2) 0.0274(9) Uani 1 1 d . . . . .
C2 C 0.3107(6) -0.1639(5) 0.2808(3) 0.0279(11) Uani 1 1 d . . . . .
C3 C 0.4215(6) -0.2452(5) 0.3178(3) 0.0311(12) Uani 1 1 d . . . . .
C4 C 0.4032(7) -0.2629(6) 0.3862(3) 0.0319(12) Uani 1 1 d . . . . .
H4 H 0.4776 -0.3183 0.4113 0.038 Uiso 1 1 calc R U . . .
C5 C 0.2834(7) -0.2049(6) 0.4205(3) 0.0325(12) Uani 1 1 d . . . . .
C6 C 0.1748(7) -0.1262(6) 0.3822(3) 0.0327(12) Uani 1 1 d . . . . .
H6 H 0.0913 -0.0845 0.4037 0.039 Uiso 1 1 calc R U . . .
C7 C 0.1856(7) -0.1070(5) 0.3136(3) 0.0307(12) Uani 1 1 d . . . . .
C8 C 0.5556(8) -0.3125(6) 0.2830(4) 0.0419(14) Uani 1 1 d . . . . .
C9 C 0.6717(8) -0.1925(8) 0.2686(5) 0.0586(19) Uani 1 1 d . . . . .
H9A H 0.7533 -0.2371 0.2439 0.088 Uiso 1 1 calc R U . . .
H9B H 0.7279 -0.1297 0.3146 0.088 Uiso 1 1 calc R U . . .
H9C H 0.6082 -0.1338 0.2380 0.088 Uiso 1 1 calc R U . . .
C10 C 0.4781(9) -0.4175(7) 0.2122(4) 0.0517(18) Uani 1 1 d . . . . .
H10A H 0.3964 -0.4891 0.2209 0.078 Uiso 1 1 calc R U . . .
H10B H 0.5637 -0.4684 0.1932 0.078 Uiso 1 1 calc R U . . .
H10C H 0.4242 -0.3624 0.1770 0.078 Uiso 1 1 calc R U . . .
C11 C 0.6598(12) -0.3997(11) 0.3321(5) 0.081(3) Uani 1 1 d . . . . .
H11A H 0.5880 -0.4751 0.3439 0.121 Uiso 1 1 calc R U . . .
H11B H 0.7182 -0.3335 0.3767 0.121 Uiso 1 1 calc R U . . .
H11C H 0.7398 -0.4459 0.3069 0.121 Uiso 1 1 calc R U . . .
C12 C 0.2657(8) -0.2266(7) 0.4958(3) 0.0382(13) Uani 1 1 d D . . . .
C13 C 0.1006(12) -0.3110(10) 0.4900(5) 0.051(2) Uani 0.8 1 d . . P A 1
H13A H 0.0916 -0.3304 0.5375 0.076 Uiso 0.8 1 calc R U P A 1
H13B H 0.0907 -0.4038 0.4557 0.076 Uiso 0.8 1 calc R U P A 1
H13C H 0.0126 -0.2534 0.4728 0.076 Uiso 0.8 1 calc R U P A 1
C14 C 0.2815(17) -0.0817(10) 0.5455(4) 0.068(3) Uani 0.8 1 d . . P A 1
H14A H 0.1973 -0.0232 0.5257 0.101 Uiso 0.8 1 calc R U P A 1
H14B H 0.3909 -0.0305 0.5503 0.101 Uiso 0.8 1 calc R U P A 1
H14C H 0.2667 -0.0965 0.5932 0.101 Uiso 0.8 1 calc R U P A 1
C15 C 0.3989(13) -0.3162(11) 0.5282(5) 0.058(2) Uani 0.8 1 d . . P A 1
H15A H 0.5079 -0.2683 0.5292 0.088 Uiso 0.8 1 calc R U P A 1
H15B H 0.3843 -0.4147 0.4984 0.088 Uiso 0.8 1 calc R U P A 1
H15C H 0.3894 -0.3228 0.5775 0.088 Uiso 0.8 1 calc R U P A 1
C16 C 0.0645(6) -0.0291(6) 0.2711(3) 0.0317(12) Uani 1 1 d . . . . .
H16A H -0.0120 0.0092 0.3014 0.038 Uiso 1 1 calc R U . . .
H16B H -0.0010 -0.0996 0.2288 0.038 Uiso 1 1 calc R U . . .
C17 C 0.2453(7) 0.2022(6) 0.3063(3) 0.0362(13) Uani 1 1 d . . . . .
H17A H 0.3062 0.2753 0.2869 0.043 Uiso 1 1 calc R U . . .
H17B H 0.3271 0.1510 0.3345 0.043 Uiso 1 1 calc R U . . .
C18 C 0.1449(8) 0.2816(7) 0.3568(3) 0.0446(15) Uani 1 1 d . . . . .
H18A H 0.0910 0.2104 0.3797 0.054 Uiso 1 1 calc R U . . .
H18B H 0.2189 0.3545 0.3956 0.054 Uiso 1 1 calc R U . . .
C19 C 0.0152(9) 0.3579(7) 0.3144(4) 0.0501(17) Uani 1 1 d . . . . .
H19A H 0.0700 0.4391 0.2979 0.060 Uiso 1 1 calc R U . . .
H19B H -0.0560 0.4001 0.3465 0.060 Uiso 1 1 calc R U . . .
C20 C -0.0906(8) 0.2533(6) 0.2492(3) 0.0406(14) Uani 1 1 d . . . . .
H20A H -0.1636 0.3089 0.2194 0.049 Uiso 1 1 calc R U . . .
H20B H -0.1606 0.1820 0.2657 0.049 Uiso 1 1 calc R U . . .
C21 C 0.0172(7) 0.1718(6) 0.2034(3) 0.0322(12) Uani 1 1 d . . . . .
H21 H 0.0794 0.2471 0.1849 0.039 Uiso 1 1 calc R U . . .
C22 C -0.0785(7) 0.0632(6) 0.1377(3) 0.0313(12) Uani 1 1 d . . . . .
H22A H -0.1630 0.0010 0.1517 0.038 Uiso 1 1 calc R U . . .
H22B H -0.1344 0.1155 0.1010 0.038 Uiso 1 1 calc R U . . .
C23 C -0.0209(6) -0.1283(6) 0.0514(3) 0.0295(11) Uani 1 1 d . . . . .
H23 H -0.1365 -0.1376 0.0335 0.035 Uiso 1 1 calc R U . . .
C24 C 0.0707(7) -0.2269(5) 0.0134(3) 0.0278(11) Uani 1 1 d . . . . .
C25 C 0.2447(6) -0.2085(6) 0.0314(3) 0.0273(11) Uani 1 1 d . . . . .
C26 C 0.3321(7) -0.3026(6) -0.0109(3) 0.0347(12) Uani 1 1 d . . . . .
C27 C 0.2431(8) -0.4094(6) -0.0658(3) 0.0398(14) Uani 1 1 d . . . . .
H27 H 0.3021 -0.4717 -0.0936 0.048 Uiso 1 1 calc R U . . .
C28 C 0.0724(8) -0.4327(6) -0.0836(3) 0.0385(13) Uani 1 1 d . . . . .
C29 C -0.0123(7) -0.3394(6) -0.0438(3) 0.0358(12) Uani 1 1 d . . . . .
H29 H -0.1292 -0.3514 -0.0553 0.043 Uiso 1 1 calc R U . . .
C30 C 0.5151(8) -0.2780(8) 0.0066(4) 0.0499(17) Uani 1 1 d . . . . .
H30A H 0.5590 -0.3547 -0.0236 0.075 Uiso 1 1 calc R U . . .
H30B H 0.5561 -0.2808 0.0577 0.075 Uiso 1 1 calc R U . . .
H30C H 0.5508 -0.1823 -0.0026 0.075 Uiso 1 1 calc R U . . .
C31 C -0.0159(9) -0.5546(7) -0.1449(4) 0.0528(17) Uani 1 1 d . . . . .
H31A H -0.1264 -0.5813 -0.1377 0.079 Uiso 1 1 calc R U . . .
H31B H 0.0460 -0.6399 -0.1457 0.079 Uiso 1 1 calc R U . . .
H31C H -0.0245 -0.5215 -0.1909 0.079 Uiso 1 1 calc R U . . .
C13A C 0.149(4) -0.125(4) 0.528(2) 0.057(9) Uiso 0.2 1 d D . P A 2
H13D H 0.1544 -0.1332 0.5784 0.085 Uiso 0.2 1 calc R U P A 2
H13E H 0.0361 -0.1545 0.5001 0.085 Uiso 0.2 1 calc R U P A 2
H13F H 0.1824 -0.0240 0.5255 0.085 Uiso 0.2 1 calc R U P A 2
C14A C 0.426(6) -0.177(5) 0.549(2) 0.068(10) Uiso 0.2 1 d . . P A 2
H14D H 0.4305 -0.0723 0.5692 0.102 Uiso 0.2 1 calc R U P A 2
H14E H 0.5173 -0.1937 0.5247 0.102 Uiso 0.2 1 calc R U P A 2
H14F H 0.4342 -0.2319 0.5883 0.102 Uiso 0.2 1 calc R U P A 2
C15A C 0.213(6) -0.379(4) 0.497(3) 0.069(11) Uiso 0.2 1 d . . P A 2
H15D H 0.2230 -0.3911 0.5473 0.104 Uiso 0.2 1 calc R U P A 2
H15E H 0.2833 -0.4434 0.4738 0.104 Uiso 0.2 1 calc R U P A 2
H15F H 0.0986 -0.4046 0.4710 0.104 Uiso 0.2 1 calc R U P A 2

loop_
_atom_site_aniso_label
_atom_site_aniso_U_11
_atom_site_aniso_U_22
_atom_site_aniso_U_33
_atom_site_aniso_U_23
_atom_site_aniso_U_13
_atom_site_aniso_U_12
Al1 0.0226(7) 0.0286(7) 0.0265(7) 0.0047(6) 0.0093(6) 0.0065(5)
O1 0.0323(19) 0.0317(18) 0.0311(19) 0.0079(15) 0.0169(15) 0.0135(14)
N1 0.031(2) 0.030(2) 0.031(2) 0.0046(18) 0.0147(18) 0.0126(17)
C1 0.034(3) 0.035(3) 0.053(4) 0.006(3) 0.017(3) -0.005(2)
O2 0.0231(18) 0.046(2) 0.0286(18) 0.0019(16) 0.0117(14) 0.0076(15)
N2 0.026(2) 0.031(2) 0.027(2) 0.0050(17) 0.0104(17) 0.0070(17)
C2 0.027(3) 0.026(2) 0.033(3) 0.004(2) 0.011(2) 0.0064(19)
C3 0.026(3) 0.026(2) 0.042(3) 0.002(2) 0.010(2) 0.0066(19)
C4 0.030(3) 0.032(3) 0.036(3) 0.011(2) 0.008(2) 0.008(2)
C5 0.030(3) 0.035(3) 0.032(3) 0.006(2) 0.009(2) 0.003(2)
C6 0.030(3) 0.035(3) 0.038(3) 0.005(2) 0.017(2) 0.008(2)
C7 0.032(3) 0.028(3) 0.036(3) 0.004(2) 0.016(2) 0.008(2)
C8 0.040(3) 0.039(3) 0.056(4) 0.015(3) 0.021(3) 0.019(2)
C9 0.032(3) 0.069(4) 0.077(5) 0.005(4) 0.023(3) 0.007(3)
C10 0.058(4) 0.037(3) 0.069(5) 0.003(3) 0.038(4) 0.018(3)
C11 0.074(6) 0.118(7) 0.086(6) 0.058(6) 0.045(5) 0.074(6)
C12 0.042(3) 0.043(3) 0.032(3) 0.010(2) 0.008(2) 0.008(2)
C13 0.061(5) 0.061(5) 0.038(4) 0.017(4) 0.021(4) -0.002(4)
C14 0.127(10) 0.050(5) 0.023(4) 0.003(4) 0.018(5) 0.002(5)
C15 0.059(6) 0.083(7) 0.043(5) 0.031(4) 0.010(4) 0.023(5)
C16 0.027(3) 0.039(3) 0.035(3) 0.009(2) 0.015(2) 0.012(2)
C17 0.040(3) 0.031(3) 0.036(3) -0.001(2) 0.008(2) 0.013(2)
C18 0.051(4) 0.046(3) 0.035(3) -0.004(3) 0.008(3) 0.024(3)
C19 0.063(4) 0.047(3) 0.043(3) 0.001(3) 0.016(3) 0.032(3)
C20 0.049(4) 0.041(3) 0.038(3) 0.012(2) 0.014(3) 0.027(3)
C21 0.033(3) 0.033(3) 0.035(3) 0.009(2) 0.012(2) 0.012(2)
C22 0.032(3) 0.036(3) 0.032(3) 0.010(2) 0.016(2) 0.013(2)
C23 0.025(3) 0.037(3) 0.032(3) 0.011(2) 0.012(2) 0.006(2)
C24 0.031(3) 0.029(3) 0.025(2) 0.004(2) 0.011(2) 0.004(2)
C25 0.030(3) 0.035(3) 0.021(2) 0.007(2) 0.012(2) 0.006(2)
C26 0.041(3) 0.041(3) 0.028(3) 0.008(2) 0.016(2) 0.015(2)
C27 0.056(4) 0.038(3) 0.031(3) 0.006(2) 0.021(3) 0.018(3)
C28 0.053(4) 0.031(3) 0.034(3) 0.004(2) 0.017(3) 0.001(2)
C29 0.038(3) 0.037(3) 0.034(3) 0.007(2) 0.014(2) 0.002(2)
C30 0.037(3) 0.072(4) 0.045(4) 0.005(3) 0.019(3) 0.023(3)
C31 0.067(4) 0.040(3) 0.049(4) -0.007(3) 0.025(3) -0.006(3)

loop_
_atom_type_symbol
_atom_type_description
_atom_type_scat_dispersion_real
_atom_type_scat_dispersion_imag
_atom_type_scat_source
C C 0.0181 0.0091 'International Tables Vol C Tables 4.2.6.8 and 6.1.1.4'
H H 0.0000 0.0000 'International Tables Vol C Tables 4.2.6.8 and 6.1.1.4'
N N 0.0311 0.0180 'International Tables Vol C Tables 4.2.6.8 and 6.1.1.4'
O O 0.0492 0.0322 'International Tables Vol C Tables 4.2.6.8 and 6.1.1.4'
Al Al 0.2130 0.2455 'International Tables Vol C Tables 4.2.6.8 and 6.1.1.4'

loop_
_geom_angle_atom_site_label_1
_geom_angle_atom_site_label_2
_geom_angle_atom_site_label_3
_geom_angle
O1 Al1 O2 93.39(18)
O1 Al1 C1 121.1(2)
O2 Al1 C1 94.9(2)
O1 Al1 N2 113.78(19)
O2 Al1 N2 88.34(17)
C1 Al1 N2 124.6(2)
O1 Al1 N1 89.38(17)
O2 Al1 N1 165.74(18)
C1 Al1 N1 95.6(2)
N2 Al1 N1 77.76(17)
C2 O1 Al1 135.3(3)
C17 N1 C21 109.0(4)
C17 N1 C16 111.2(4)
C21 N1 C16 112.0(4)
C17 N1 Al1 115.3(3)
C21 N1 Al1 103.3(3)
C16 N1 Al1 105.9(3)
C25 O2 Al1 131.0(3)
C23 N2 C22 117.0(5)
C23 N2 Al1 124.3(3)
C22 N2 Al1 118.2(3)
O1 C2 C3 121.2(4)
O1 C2 C7 119.6(5)
C3 C2 C7 119.1(5)
C4 C3 C2 117.5(5)
C4 C3 C8 121.9(5)
C2 C3 C8 120.6(5)
C5 C4 C3 124.5(5)
C6 C5 C4 116.6(5)
C6 C5 C12 120.0(5)
C4 C5 C12 123.4(5)
C7 C6 C5 121.4(5)
C6 C7 C2 120.9(5)
C6 C7 C16 121.5(4)
C2 C7 C16 117.6(5)
C10 C8 C9 109.6(6)
C10 C8 C3 110.1(5)
C9 C8 C3 110.2(5)
C10 C8 C11 107.5(6)
C9 C8 C11 107.6(6)
C3 C8 C11 111.8(6)
C15A C12 C14A 110(3)
C14 C12 C13 110.6(7)
C15A C12 C5 112.5(18)
C14 C12 C5 110.0(6)
C14A C12 C5 109.9(18)
C13 C12 C5 109.2(5)
C14 C12 C15 108.4(7)
C13 C12 C15 107.4(7)
C5 C12 C15 111.2(5)
C15A C12 C13A 110(2)
C14A C12 C13A 102(2)
C5 C12 C13A 112.8(16)
C7 C16 N1 113.3(4)
N1 C17 C18 112.9(5)
C19 C18 C17 110.1(5)
C18 C19 C20 111.8(5)
C19 C20 C21 110.6(5)
N1 C21 C22 108.4(4)
N1 C21 C20 113.6(5)
C22 C21 C20 114.1(5)
N2 C22 C21 107.9(4)
N2 C23 C24 126.2(5)
C29 C24 C25 119.8(5)
C29 C24 C23 120.0(5)
C25 C24 C23 120.2(5)
O2 C25 C24 122.5(4)
O2 C25 C26 118.8(5)
C24 C25 C26 118.7(5)
C27 C26 C25 118.3(5)
C27 C26 C30 123.6(5)
C25 C26 C30 118.1(5)
C26 C27 C28 124.5(5)
C29 C28 C27 117.3(5)
C29 C28 C31 121.8(6)
C27 C28 C31 120.9(5)
C28 C29 C24 121.5(6)

loop_
_geom_bond_atom_site_label_1
_geom_bond_atom_site_label_2
_geom_bond_distance
Al1 O1 1.781(4)
Al1 O2 1.830(3)
Al1 C1 1.969(5)
Al1 N2 2.004(5)
Al1 N1 2.182(4)
O1 C2 1.331(7)
N1 C17 1.478(7)
N1 C21 1.495(7)
N1 C16 1.497(7)
O2 C25 1.304(7)
N2 C23 1.293(7)
N2 C22 1.474(6)
C2 C3 1.403(8)
C2 C7 1.410(7)
C3 C4 1.391(8)
C3 C8 1.530(7)
C4 C5 1.391(8)
C5 C6 1.388(8)
C5 C12 1.533(8)
C6 C7 1.382(8)
C7 C16 1.486(8)
C8 C10 1.525(10)
C8 C9 1.529(9)
C8 C11 1.535(10)
C12 C15A 1.47(4)
C12 C14 1.494(10)
C12 C14A 1.50(5)
C12 C13 1.512(11)
C12 C15 1.538(11)
C12 C13A 1.545(7)
C17 C18 1.534(7)
C18 C19 1.519(9)
C19 C20 1.522(9)
C20 C21 1.529(7)
C21 C22 1.516(8)
C23 C24 1.432(7)
C24 C29 1.408(8)
C24 C25 1.414(8)
C25 C26 1.428(7)
C26 C27 1.369(9)
C26 C30 1.490(9)
C27 C28 1.389(9)
C28 C29 1.383(8)
C28 C31 1.514(8)
